data_2214527
loop_
_publ_author_name
'Ghulam Qadeer'
'Nasim Hasan Rama'
'Javeed Akhtar'
'Mohammad Azad Malik'
'James Raftery'

_publ_section_title 3-(3,5-Dimethoxyphenyl)-4-(2-methoxyphenyl)-1<i>H</i>-1,2,4-triazole-5(4<i>H</i>)-thione
_journal_coeditor_code BQ2029
_journal_issue 8
_journal_name_full 'Acta Crystallographica Section E'
_journal_page_first o3629
_journal_page_last o3629
_journal_paper_doi 10.1107/S1600536807036471
_journal_volume 63
_journal_year 2007
_chemical_formula_iupac 'C17 H17 N3 O3 S'
_chemical_formula_moiety 'C17 H17 N3 O3 S'
_chemical_formula_sum 'C17 H17 N3 O3 S'
_chemical_formula_weight 343.40
_chemical_melting_point 470.0(10)
_chemical_name_systematic
;
3-(3,5-Dimethoxyphenyl)-4-(2-methoxyphenyl)-1H-1,2,4-triazole-5(4H)-thione
;
_space_group_IT_number 2
_symmetry_cell_setting triclinic
_symmetry_space_group_name_Hall '-P 1'
_symmetry_space_group_name_H-M 'P -1'
_atom_sites_solution_hydrogens geom
_atom_sites_solution_primary direct
_atom_sites_solution_secondary difmap
_audit_creation_method SHELXL97
_cell_angle_alpha 94.3650(10)
_cell_angle_beta 102.4520(10)
_cell_angle_gamma 108.9240(10)
_cell_formula_units_Z 2
_cell_length_a 8.8950(8)
_cell_length_b 9.3510(8)
_cell_length_c 10.5510(9)
_cell_measurement_reflns_used 3874
_cell_measurement_temperature 100(2)
_cell_measurement_theta_max 28.268
_cell_measurement_theta_min 2.332
_cell_volume 800.44(12)
_computing_cell_refinement SMART
_computing_data_collection 'SMART (Bruker, 1998)'
_computing_data_reduction 'SAINT (Bruker, 1999)'
_computing_molecular_graphics 'SHELXTL (Bruker, 1999)'
_computing_publication_material SHELXTL
_computing_structure_refinement 'SHELXL97 (Sheldrick, 1997)'
_computing_structure_solution 'SIR2004 (Burla <i>et al.</i>,  2005)'
_diffrn_ambient_temperature 100(2)
_diffrn_measured_fraction_theta_full 0.991
_diffrn_measured_fraction_theta_max 0.991
_diffrn_measurement_device_type 'Bruker SMART CCD area-detector'
_diffrn_measurement_method '\f and \w'
_diffrn_radiation_monochromator graphite
_diffrn_radiation_source 'fine-focus sealed tube'
_diffrn_radiation_type MoK\a
_diffrn_radiation_wavelength 0.71073
_diffrn_reflns_av_R_equivalents 0.0309
_diffrn_reflns_av_sigmaI/netI 0.0388
_diffrn_reflns_limit_h_max 11
_diffrn_reflns_limit_h_min -11
_diffrn_reflns_limit_k_max 12
_diffrn_reflns_limit_k_min -12
_diffrn_reflns_limit_l_max 13
_diffrn_reflns_limit_l_min -13
_diffrn_reflns_number 6943
_diffrn_reflns_theta_full 28.30
_diffrn_reflns_theta_max 28.27
_diffrn_reflns_theta_min 2.00
_exptl_absorpt_coefficient_mu 0.223
_exptl_absorpt_correction_T_max 0.9462
_exptl_absorpt_correction_T_min 0.9259
_exptl_absorpt_correction_type multi-scan
_exptl_absorpt_process_details '(SADABS; Sheldrick, 1996)'
_exptl_crystal_colour white
_exptl_crystal_density_diffrn 1.425
_exptl_crystal_density_meas 1.411
_exptl_crystal_density_method 'not measured'
_exptl_crystal_description block
_exptl_crystal_F_000 360
_exptl_crystal_size_max 0.35
_exptl_crystal_size_mid 0.30
_exptl_crystal_size_min 0.25
_refine_diff_density_max 0.380
_refine_diff_density_min -0.291
_refine_ls_extinction_method none
_refine_ls_goodness_of_fit_ref 1.089
_refine_ls_hydrogen_treatment constr
_refine_ls_matrix_type full
_refine_ls_number_parameters 220
_refine_ls_number_reflns 3625
_refine_ls_number_restraints 0
_refine_ls_restrained_S_all 1.089
_refine_ls_R_factor_all 0.0412
_refine_ls_R_factor_gt 0.0353
_refine_ls_shift/su_max 0.000
_refine_ls_shift/su_mean 0.000
_refine_ls_structure_factor_coef Fsqd
_refine_ls_weighting_details 'calc w = 1/[\s^2^(Fo^2^)+(0.0582P)^2^+0.033P] where P=(Fo^2^+2Fc^2^)/3'
_refine_ls_weighting_scheme calc
_refine_ls_wR_factor_gt 0.0963
_refine_ls_wR_factor_ref 0.0991
_reflns_number_gt 3136
_reflns_number_total 3963
_reflns_threshold_expression I>2\s(I)
_cod_data_source_file bq2029.cif
_cod_data_source_block I
_cod_database_code 2214527
_cod_database_fobs_code 2214527

loop_
_symmetry_equiv_pos_as_xyz
'x, y, z'
'-x, -y, -z'

loop_
_atom_site_type_symbol
_atom_site_label
_atom_site_fract_x
_atom_site_fract_y
_atom_site_fract_z
_atom_site_U_iso_or_equiv
_atom_site_adp_type
_atom_site_calc_flag
_atom_site_refinement_flags
_atom_site_occupancy
C C1 0.55056(15) 0.34243(15) 0.35976(13) 0.0149(3) Uani d . 1
C C2 0.65598(15) 0.41748(15) 0.19148(13) 0.0147(3) Uani d . 1
C C3 0.67625(16) 0.17140(15) 0.27023(13) 0.0145(3) Uani d . 1
C C4 0.84064(16) 0.19625(15) 0.33053(13) 0.0159(3) Uani d . 1
C C5 0.89278(17) 0.07165(16) 0.33995(14) 0.0196(3) Uani d . 1
H H5 1.0041 0.0864 0.3804 0.024 Uiso calc R 1
C C6 0.77988(17) -0.07507(16) 0.28931(14) 0.0213(3) Uani d . 1
H H6 0.8153 -0.1604 0.2961 0.026 Uiso calc R 1
C C7 0.61750(17) -0.09936(15) 0.22939(14) 0.0202(3) Uani d . 1
H H7 0.5424 -0.2001 0.1946 0.024 Uiso calc R 1
C C8 0.56524(16) 0.02510(15) 0.22058(13) 0.0178(3) Uani d . 1
H H8 0.4536 0.0098 0.1806 0.021 Uiso calc R 1
C C9 1.10474(16) 0.37350(17) 0.44617(14) 0.0206(3) Uani d . 1
H H9A 1.1060 0.3194 0.5222 0.031 Uiso calc R 1
H H9B 1.1614 0.4837 0.4763 0.031 Uiso calc R 1
H H9C 1.1608 0.3367 0.3876 0.031 Uiso calc R 1
C C10 0.72473(15) 0.42325(15) 0.07657(13) 0.0154(3) Uani d . 1
C C11 0.75431(16) 0.30133(15) 0.01694(13) 0.0161(3) Uani d . 1
H H11 0.7375 0.2092 0.0533 0.019 Uiso calc R 1
C C12 0.80932(16) 0.31619(15) -0.09758(13) 0.0161(3) Uani d . 1
C C13 0.83678(16) 0.45016(15) -0.15064(13) 0.0175(3) Uani d . 1
H H13 0.8743 0.4590 -0.2284 0.021 Uiso calc R 1
C C14 0.80850(16) 0.57224(15) -0.08796(13) 0.0175(3) Uani d . 1
C C15 0.75216(16) 0.56080(15) 0.02409(13) 0.0167(3) Uani d . 1
H H15 0.7322 0.6444 0.0653 0.020 Uiso calc R 1
C C16 0.85664(19) 0.18902(18) -0.28188(14) 0.0243(3) Uani d . 1
H H16A 0.7674 0.2106 -0.3401 0.037 Uiso calc R 1
H H16B 0.8574 0.0885 -0.3149 0.037 Uiso calc R 1
H H16C 0.9620 0.2678 -0.2794 0.037 Uiso calc R 1
C C17 0.81545(19) 0.82927(16) -0.08535(15) 0.0247(3) Uani d . 1
H H17A 0.7010 0.8006 -0.0800 0.037 Uiso calc R 1
H H17B 0.8398 0.9128 -0.1371 0.037 Uiso calc R 1
H H17C 0.8888 0.8630 0.0034 0.037 Uiso calc R 1
N N1 0.62267(13) 0.30080(12) 0.26679(10) 0.0138(2) Uani d . 1
N N2 0.54324(13) 0.47840(13) 0.33425(11) 0.0164(2) Uani d . 1
H H2 0.5009 0.5316 0.3790 0.020 Uiso calc R 1
N N3 0.60780(14) 0.52693(13) 0.23210(11) 0.0168(2) Uani d . 1
O O1 0.93818(11) 0.34536(11) 0.37661(10) 0.0195(2) Uani d . 1
O O2 0.83196(12) 0.18925(11) -0.15200(9) 0.0186(2) Uani d . 1
O O3 0.83978(13) 0.70006(11) -0.14709(10) 0.0231(2) Uani d . 1
S S1 0.48847(4) 0.24514(4) 0.47744(3) 0.01896(11) Uani d . 1

loop_
_atom_site_aniso_label
_atom_site_aniso_U_11
_atom_site_aniso_U_22
_atom_site_aniso_U_33
_atom_site_aniso_U_12
_atom_site_aniso_U_13
_atom_site_aniso_U_23
C1 0.0121(6) 0.0142(6) 0.0167(6) 0.0049(5) 0.0009(5) -0.0004(5)
C2 0.0132(6) 0.0118(6) 0.0171(6) 0.0037(5) 0.0011(5) 0.0025(5)
C3 0.0165(6) 0.0135(6) 0.0159(6) 0.0076(5) 0.0046(5) 0.0037(5)
C4 0.0164(6) 0.0144(6) 0.0158(6) 0.0044(5) 0.0036(5) 0.0015(5)
C5 0.0175(6) 0.0193(7) 0.0222(7) 0.0085(5) 0.0020(5) 0.0031(6)
C6 0.0245(7) 0.0163(7) 0.0265(7) 0.0112(6) 0.0061(6) 0.0054(6)
C7 0.0211(7) 0.0117(6) 0.0261(7) 0.0040(5) 0.0054(6) 0.0029(5)
C8 0.0158(6) 0.0157(7) 0.0213(7) 0.0049(5) 0.0044(5) 0.0031(5)
C9 0.0154(6) 0.0217(7) 0.0209(7) 0.0053(5) -0.0005(5) 0.0000(6)
C10 0.0119(6) 0.0153(6) 0.0166(6) 0.0031(5) 0.0018(5) 0.0020(5)
C11 0.0145(6) 0.0135(6) 0.0187(7) 0.0036(5) 0.0030(5) 0.0040(5)
C12 0.0129(6) 0.0153(6) 0.0188(7) 0.0049(5) 0.0016(5) 0.0011(5)
C13 0.0164(6) 0.0186(7) 0.0164(6) 0.0046(5) 0.0040(5) 0.0047(5)
C14 0.0162(6) 0.0147(6) 0.0198(7) 0.0044(5) 0.0013(5) 0.0058(5)
C15 0.0165(6) 0.0127(6) 0.0200(7) 0.0056(5) 0.0023(5) 0.0017(5)
C16 0.0311(8) 0.0261(8) 0.0211(7) 0.0145(6) 0.0104(6) 0.0043(6)
C17 0.0302(8) 0.0138(7) 0.0296(8) 0.0075(6) 0.0056(6) 0.0066(6)
N1 0.0135(5) 0.0118(5) 0.0159(5) 0.0046(4) 0.0030(4) 0.0024(4)
N2 0.0185(6) 0.0149(5) 0.0184(6) 0.0079(4) 0.0069(5) 0.0029(4)
N3 0.0181(6) 0.0149(6) 0.0179(6) 0.0059(4) 0.0052(5) 0.0034(4)
O1 0.0142(5) 0.0144(5) 0.0253(5) 0.0043(4) -0.0014(4) -0.0017(4)
O2 0.0230(5) 0.0164(5) 0.0198(5) 0.0089(4) 0.0088(4) 0.0038(4)
O3 0.0321(6) 0.0154(5) 0.0249(5) 0.0092(4) 0.0101(4) 0.0092(4)
S1 0.0240(2) 0.01631(18) 0.02032(19) 0.00884(14) 0.00978(14) 0.00527(13)

loop_
_atom_type_symbol
_atom_type_description
_atom_type_scat_dispersion_real
_atom_type_scat_dispersion_imag
_atom_type_scat_source
C C 0.0033 0.0016 'International Tables Vol C Tables 4.2.6.8 and 6.1.1.4'
H H 0.0000 0.0000 'International Tables Vol C Tables 4.2.6.8 and 6.1.1.4'
N N 0.0061 0.0033 'International Tables Vol C Tables 4.2.6.8 and 6.1.1.4'
O O 0.0106 0.0060 'International Tables Vol C Tables 4.2.6.8 and 6.1.1.4'
S S 0.1246 0.1234 'International Tables Vol C Tables 4.2.6.8 and 6.1.1.4'

loop_
_geom_angle_atom_site_label_1
_geom_angle_atom_site_label_2
_geom_angle_atom_site_label_3
_geom_angle
N2 C1 N1 103.64(11)
N2 C1 S1 128.55(10)
N1 C1 S1 127.81(10)
N3 C2 N1 110.19(11)
N3 C2 C10 121.30(12)
N1 C2 C10 128.40(11)
C8 C3 C4 121.02(12)
C8 C3 N1 120.42(11)
C4 C3 N1 118.48(11)
O1 C4 C5 125.09(12)
O1 C4 C3 115.70(11)
C5 C4 C3 119.22(12)
C4 C5 C6 119.21(12)
C4 C5 H5 120.4
C6 C5 H5 120.4
C7 C6 C5 121.47(12)
C7 C6 H6 119.3
C5 C6 H6 119.3
C6 C7 C8 119.30(13)
C6 C7 H7 120.3
C8 C7 H7 120.3
C3 C8 C7 119.77(12)
C3 C8 H8 120.1
C7 C8 H8 120.1
O1 C9 H9A 109.5
O1 C9 H9B 109.5
H9A C9 H9B 109.5
O1 C9 H9C 109.5
H9A C9 H9C 109.5
H9B C9 H9C 109.5
C11 C10 C15 120.65(13)
C11 C10 C2 123.83(12)
C15 C10 C2 115.44(12)
C10 C11 C12 118.89(12)
C10 C11 H11 120.6
C12 C11 H11 120.6
O2 C12 C13 123.48(12)
O2 C12 C11 115.21(12)
C13 C12 C11 121.30(13)
C12 C13 C14 118.86(13)
C12 C13 H13 120.6
C14 C13 H13 120.6
O3 C14 C15 123.94(12)
O3 C14 C13 114.70(12)
C15 C14 C13 121.35(12)
C14 C15 C10 118.93(12)
C14 C15 H15 120.5
C10 C15 H15 120.5
O2 C16 H16A 109.5
O2 C16 H16B 109.5
H16A C16 H16B 109.5
O2 C16 H16C 109.5
H16A C16 H16C 109.5
H16B C16 H16C 109.5
O3 C17 H17A 109.5
O3 C17 H17B 109.5
H17A C17 H17B 109.5
O3 C17 H17C 109.5
H17A C17 H17C 109.5
H17B C17 H17C 109.5
C1 N1 C2 107.79(11)
C1 N1 C3 122.33(11)
C2 N1 C3 128.97(11)
C1 N2 N3 113.65(11)
C1 N2 H2 123.2
N3 N2 H2 123.2
C2 N3 N2 104.73(11)
C4 O1 C9 116.91(10)
C12 O2 C16 116.63(11)
C14 O3 C17 116.86(11)

loop_
_geom_bond_atom_site_label_1
_geom_bond_atom_site_label_2
_geom_bond_distance
C1 N2 1.3385(17)
C1 N1 1.3785(16)
C1 S1 1.6782(14)
C2 N3 1.3083(17)
C2 N1 1.3905(16)
C2 C10 1.4680(18)
C3 C8 1.3830(18)
C3 C4 1.3974(18)
C3 N1 1.4374(16)
C4 O1 1.3651(15)
C4 C5 1.3896(19)
C5 C6 1.3928(19)
C5 H5 0.9500
C6 C7 1.3817(19)
C6 H6 0.9500
C7 C8 1.3885(18)
C7 H7 0.9500
C8 H8 0.9500
C9 O1 1.4324(15)
C9 H9A 0.9800
C9 H9B 0.9800
C9 H9C 0.9800
C10 C11 1.3862(19)
C10 C15 1.4084(18)
C11 C12 1.3982(19)
C11 H11 0.9500
C12 O2 1.3712(16)
C12 C13 1.3820(19)
C13 C14 1.3953(19)
C13 H13 0.9500
C14 O3 1.3667(16)
C14 C15 1.3786(19)
C15 H15 0.9500
C16 O2 1.4337(16)
C16 H16A 0.9800
C16 H16B 0.9800
C16 H16C 0.9800
C17 O3 1.4289(17)
C17 H17A 0.9800
C17 H17B 0.9800
C17 H17C 0.9800
N2 N3 1.3674(15)
N2 H2 0.8800

loop_
_geom_hbond_atom_site_label_D
_geom_hbond_atom_site_label_H
_geom_hbond_atom_site_label_A
_geom_hbond_site_symmetry_A
_geom_hbond_distance_DH
_geom_hbond_distance_HA
_geom_hbond_distance_DA
_geom_hbond_angle_DHA
N2 H2 S1 2_666 0.88 2.45 3.2624(12) 154.1

loop_
_geom_torsion_atom_site_label_1
_geom_torsion_atom_site_label_2
_geom_torsion_atom_site_label_3
_geom_torsion_atom_site_label_4
_geom_torsion
C8 C3 C4 O1 -179.51(12)
N1 C3 C4 O1 -2.65(17)
C8 C3 C4 C5 0.3(2)
N1 C3 C4 C5 177.14(12)
O1 C4 C5 C6 179.63(13)
C3 C4 C5 C6 -0.1(2)
C4 C5 C6 C7 0.3(2)
C5 C6 C7 C8 -0.6(2)
C4 C3 C8 C7 -0.6(2)
N1 C3 C8 C7 -177.40(12)
C6 C7 C8 C3 0.8(2)
N3 C2 C10 C11 -169.74(12)
N1 C2 C10 C11 6.2(2)
N3 C2 C10 C15 7.04(18)
N1 C2 C10 C15 -177.05(12)
C15 C10 C11 C12 -1.05(19)
C2 C10 C11 C12 175.56(11)
C10 C11 C12 O2 -178.55(11)
C10 C11 C12 C13 0.99(19)
O2 C12 C13 C14 179.44(12)
C11 C12 C13 C14 -0.07(19)
C12 C13 C14 O3 179.68(11)
C12 C13 C14 C15 -0.8(2)
O3 C14 C15 C10 -179.80(12)
C13 C14 C15 C10 0.75(19)
C11 C10 C15 C14 0.21(19)
C2 C10 C15 C14 -176.68(11)
N2 C1 N1 C2 0.68(13)
S1 C1 N1 C2 -178.90(9)
N2 C1 N1 C3 170.67(11)
S1 C1 N1 C3 -8.90(18)
N3 C2 N1 C1 -0.41(14)
C10 C2 N1 C1 -176.69(12)
N3 C2 N1 C3 -169.53(12)
C10 C2 N1 C3 14.2(2)
C8 C3 N1 C1 81.84(16)
C4 C3 N1 C1 -95.05(15)
C8 C3 N1 C2 -110.45(15)
C4 C3 N1 C2 72.67(17)
N1 C1 N2 N3 -0.75(14)
S1 C1 N2 N3 178.82(9)
N1 C2 N3 N2 -0.04(14)
C10 C2 N3 N2 176.55(11)
C1 N2 N3 C2 0.51(14)
C5 C4 O1 C9 -3.58(19)
C3 C4 O1 C9 176.19(11)
C13 C12 O2 C16 -11.41(18)
C11 C12 O2 C16 168.12(11)
C15 C14 O3 C17 1.57(19)
C13 C14 O3 C17 -178.94(12)

loop_
_cod_related_entry_id
_cod_related_entry_database
_cod_related_entry_code
1 ChemSpider 21123988
